data_8107476
loop_
_publ_author_name
'Li, Mengfei'
'Geng, Fangfang'
'Zhu, Honglei'

_publ_section_title
;
 Crystal structure of bis(tetrapropylammonium) terephthalate --
 1-(diaminomethylene)thiourea -- water (1/2/4) C18H40N5O4S
;
_journal_issue 3
_journal_name_full 'Zeitschrift f\"ur Kristallographie - New Crystal Structures'
_journal_page_first 491
_journal_page_last 493
_journal_paper_doi 10.1515/ncrs-2023-0051
_journal_volume 238
_journal_year 2023
_chemical_formula_moiety 'C12 H28 N, 0.5(C8 H4 O4), C2 H6 N4 S, 2(H2 O)'
_chemical_formula_sum 'C18 H40 N5 O4 S'
_chemical_formula_weight 422.61
_space_group_crystal_system monoclinic
_space_group_IT_number 14
_space_group_name_Hall '-P 2yn'
_space_group_name_H-M_alt 'P 1 21/n 1'
_atom_sites_solution_hydrogens mixed
_audit_creation_method SHELXL-2014/7
_cell_angle_alpha 90
_cell_angle_beta 98.302(2)
_cell_angle_gamma 90
_cell_formula_units_Z 4
_cell_length_a 8.4254(9)
_cell_length_b 17.9168(19)
_cell_length_c 16.1470(17)
_cell_measurement_reflns_used 5912
_cell_measurement_temperature 296(2)
_cell_measurement_theta_max 29.26
_cell_measurement_theta_min 2.59
_cell_volume 2411.9(4)
_computing_cell_refinement 'Bruker SMART'
_computing_data_collection 'Bruker SMART'
_computing_data_reduction 'Bruker SAINT'
_computing_molecular_graphics 'SHELXL-2014/7 (Sheldrick, 2014)'
_computing_publication_material 'SHELXL-2014/7 (Sheldrick, 2014)'
_computing_structure_refinement 'SHELXL-2014/7 (Sheldrick, 2014)'
_computing_structure_solution 'SHELXL-2014/7 (Sheldrick, 2014)'
_diffrn_ambient_temperature 296(2)
_diffrn_measured_fraction_theta_full 0.999
_diffrn_measured_fraction_theta_max 0.999
_diffrn_measurement_device_type 'Bruker APEX-II CCD'
_diffrn_measurement_method '\f and \w scans'
_diffrn_radiation_type MoK\a
_diffrn_radiation_wavelength 0.71073
_diffrn_reflns_av_R_equivalents 0.0211
_diffrn_reflns_av_unetI/netI 0.0246
_diffrn_reflns_Laue_measured_fraction_full 0.999
_diffrn_reflns_Laue_measured_fraction_max 0.999
_diffrn_reflns_limit_h_max 10
_diffrn_reflns_limit_h_min -9
_diffrn_reflns_limit_k_max 17
_diffrn_reflns_limit_k_min -21
_diffrn_reflns_limit_l_max 19
_diffrn_reflns_limit_l_min -18
_diffrn_reflns_number 12101
_diffrn_reflns_point_group_measured_fraction_full 0.999
_diffrn_reflns_point_group_measured_fraction_max 0.999
_diffrn_reflns_theta_full 25.009
_diffrn_reflns_theta_max 25.009
_diffrn_reflns_theta_min 1.708
_exptl_absorpt_coefficient_mu 0.165
_exptl_absorpt_correction_T_max 0.968
_exptl_absorpt_correction_T_min 0.961
_exptl_absorpt_correction_type multi-scan
_exptl_crystal_colour colorless
_exptl_crystal_density_diffrn 1.164
_exptl_crystal_description block
_exptl_crystal_F_000 924
_exptl_crystal_size_max 0.400
_exptl_crystal_size_mid 0.200
_exptl_crystal_size_min 0.200
_refine_diff_density_max 0.191
_refine_diff_density_min -0.209
_refine_diff_density_rms 0.047
_refine_ls_extinction_coef .
_refine_ls_extinction_method none
_refine_ls_goodness_of_fit_ref 1.034
_refine_ls_hydrogen_treatment constr
_refine_ls_matrix_type full
_refine_ls_number_parameters 253
_refine_ls_number_reflns 4245
_refine_ls_number_restraints 6
_refine_ls_restrained_S_all 1.038
_refine_ls_R_factor_all 0.0483
_refine_ls_R_factor_gt 0.0409
_refine_ls_shift/su_max 0.001
_refine_ls_shift/su_mean 0.000
_refine_ls_structure_factor_coef Fsqd
_refine_ls_weighting_details 'w=1/[\s^2^(Fo^2^)+(0.0591P)^2^+0.7062P] where P=(Fo^2^+2Fc^2^)/3'
_refine_ls_weighting_scheme calc
_refine_ls_wR_factor_gt 0.1098
_refine_ls_wR_factor_ref 0.1162
_reflns_Friedel_coverage 0.000
_reflns_Friedel_fraction_full .
_reflns_Friedel_fraction_max .
_reflns_number_gt 3591
_reflns_number_total 4245
_reflns_threshold_expression 'I > 2\s(I)'
_cod_data_source_file suppl_j_ncrs-2023-0051_suppl_001.cif
_cod_data_source_block 1
_cod_original_sg_symbol_H-M 'P 21/n'
_cod_database_code 8107476
_shelx_shelxl_version_number 2014/7
_shelx_space_group_comment
;
The symmetry employed for this shelxl refinement is uniquely defined
by the following loop, which should always be used as a source of
symmetry information in preference to the above space-group names.
They are only intended as comments.
;
_shelx_estimated_absorpt_t_min 0.937
_shelx_estimated_absorpt_t_max 0.968

loop_
_space_group_symop_operation_xyz
'x, y, z'
'-x+1/2, y+1/2, -z+1/2'
'-x, -y, -z'
'x-1/2, -y-1/2, z-1/2'

loop_
_atom_site_label
_atom_site_type_symbol
_atom_site_fract_x
_atom_site_fract_y
_atom_site_fract_z
_atom_site_U_iso_or_equiv
_atom_site_adp_type
_atom_site_occupancy
_atom_site_site_symmetry_order
_atom_site_calc_flag
_atom_site_refinement_flags_posn
_atom_site_refinement_flags_adp
_atom_site_refinement_flags_occupancy
_atom_site_disorder_assembly
_atom_site_disorder_group
C1 C 0.34682(19) 0.85885(9) 0.53201(10) 0.0377(4) Uani 1 1 d . . . . .
N1 N 0.4709(2) 1.01283(8) 0.11194(10) 0.0543(4) Uani 1 1 d . . . . .
H1A H 0.4659 1.0325 0.0630 0.065 Uiso 1 1 calc R U . . .
H1B H 0.4503 1.0394 0.1534 0.065 Uiso 1 1 calc R U . . .
O1 O 0.32977(15) 0.84318(6) 0.60614(7) 0.0491(3) Uani 1 1 d . . . . .
S1 S 0.51596(6) 0.90591(3) 0.22298(3) 0.05203(16) Uani 1 1 d . . . . .
O1W O 0.47721(18) 0.15818(9) 0.22663(9) 0.0674(4) Uani 1 1 d D . . . .
H1WA H 0.4518 0.2044 0.2190 0.101 Uiso 1 1 d DR U . . .
H1WB H 0.5438 0.1569 0.2720 0.101 Uiso 1 1 d DR U . . .
C2 C 0.42669(17) 0.93211(8) 0.51590(9) 0.0328(3) Uani 1 1 d . . . . .
N2 N 0.53983(18) 0.90651(7) 0.05306(8) 0.0421(3) Uani 1 1 d . . . . .
O2 O 0.30074(18) 0.81831(7) 0.46993(8) 0.0618(4) Uani 1 1 d . . . . .
O2W O 0.2278(2) 0.79113(9) 0.29901(9) 0.0752(4) Uani 1 1 d D . . . .
H2WA H 0.3080 0.8084 0.2790 0.113 Uiso 1 1 d DR U . . .
H2WB H 0.2592 0.8023 0.3499 0.113 Uiso 1 1 d DR U . . .
C3 C 0.47187(19) 0.98258(9) 0.57998(10) 0.0382(4) Uani 1 1 d . . . . .
H3A H 0.4538 0.9713 0.6341 0.046 Uiso 1 1 calc R U . . .
N3 N 0.6209(2) 0.81132(9) -0.02399(10) 0.0659(5) Uani 1 1 d . . . . .
H3B H 0.6705 0.7699 -0.0287 0.079 Uiso 1 1 calc R U . . .
H3C H 0.5766 0.8345 -0.0680 0.079 Uiso 1 1 calc R U . . .
C4 C 0.45618(19) 0.95030(9) 0.43571(10) 0.0388(4) Uani 1 1 d . . . . .
H4A H 0.4272 0.9169 0.3920 0.047 Uiso 1 1 calc R U . . .
N4 N 0.68277(18) 0.80151(8) 0.11661(9) 0.0485(4) Uani 1 1 d . . . . .
H4B H 0.7312 0.7603 0.1093 0.058 Uiso 1 1 calc R U . . .
H4C H 0.6800 0.8180 0.1664 0.058 Uiso 1 1 calc R U . . .
C5 C 0.51118(19) 0.94056(9) 0.12356(10) 0.0392(4) Uani 1 1 d . . . . .
N5 N 0.00279(15) 0.05238(8) 0.25538(9) 0.0419(3) Uani 1 1 d . . . . .
C6 C 0.6126(2) 0.83952(9) 0.05139(10) 0.0404(4) Uani 1 1 d . . . . .
C8 C -0.1172(2) 0.10458(11) 0.20593(12) 0.0510(4) Uani 1 1 d . . . . .
H8A H -0.1671 0.1345 0.2451 0.061 Uiso 1 1 calc R U . . .
H8B H -0.2007 0.0748 0.1741 0.061 Uiso 1 1 calc R U . . .
C9 C -0.0480(3) 0.15670(13) 0.14604(14) 0.0720(6) Uani 1 1 d . . . . .
H9A H 0.0477 0.1804 0.1750 0.086 Uiso 1 1 calc R U . . .
H9B H -0.0174 0.1279 0.1000 0.086 Uiso 1 1 calc R U . . .
C10 C -0.1652(4) 0.2150(2) 0.1125(2) 0.1264(13) Uani 1 1 d . . . . .
H10A H -0.1178 0.2469 0.0750 0.190 Uiso 1 1 calc R U . . .
H10B H -0.2592 0.1917 0.0829 0.190 Uiso 1 1 calc R U . . .
H10C H -0.1942 0.2441 0.1579 0.190 Uiso 1 1 calc R U . . .
C11 C 0.1380(2) 0.09682(10) 0.30580(11) 0.0461(4) Uani 1 1 d . . . . .
H11A H 0.2018 0.0629 0.3439 0.055 Uiso 1 1 calc R U . . .
H11B H 0.2068 0.1161 0.2675 0.055 Uiso 1 1 calc R U . . .
C12 C 0.0861(2) 0.16127(12) 0.35598(13) 0.0590(5) Uani 1 1 d . . . . .
H12A H 0.0270 0.1971 0.3184 0.071 Uiso 1 1 calc R U . . .
H12B H 0.0150 0.1430 0.3937 0.071 Uiso 1 1 calc R U . . .
C13 C 0.2278(3) 0.19921(12) 0.40571(13) 0.0638(5) Uani 1 1 d . . . . .
H13A H 0.1914 0.2398 0.4369 0.096 Uiso 1 1 calc R U . . .
H13B H 0.2854 0.1640 0.4436 0.096 Uiso 1 1 calc R U . . .
H13C H 0.2973 0.2180 0.3684 0.096 Uiso 1 1 calc R U . . .
C14 C -0.0891(2) 0.00804(10) 0.31340(11) 0.0470(4) Uani 1 1 d . . . . .
H14A H -0.1317 0.0427 0.3507 0.056 Uiso 1 1 calc R U . . .
H14B H -0.1795 -0.0159 0.2798 0.056 Uiso 1 1 calc R U . . .
C15 C 0.0067(3) -0.05105(13) 0.36585(16) 0.0713(6) Uani 1 1 d . . . . .
H15A H 0.0561 -0.0843 0.3296 0.086 Uiso 1 1 calc R U . . .
H15B H 0.0915 -0.0274 0.4039 0.086 Uiso 1 1 calc R U . . .
C16 C -0.0984(3) -0.09537(15) 0.41519(19) 0.0928(9) Uani 1 1 d . . . . .
H16A H -0.0350 -0.1324 0.4479 0.139 Uiso 1 1 calc R U . . .
H16B H -0.1460 -0.0626 0.4517 0.139 Uiso 1 1 calc R U . . .
H16C H -0.1813 -0.1195 0.3776 0.139 Uiso 1 1 calc R U . . .
C17 C 0.0802(2) 0.00133(11) 0.19762(12) 0.0537(5) Uani 1 1 d . . . . .
H17A H 0.1340 0.0321 0.1607 0.064 Uiso 1 1 calc R U . . .
H17B H 0.1618 -0.0282 0.2314 0.064 Uiso 1 1 calc R U . . .
C18 C -0.0324(3) -0.05121(14) 0.14445(16) 0.0775(7) Uani 1 1 d . . . . .
H18A H -0.0841 -0.0838 0.1804 0.093 Uiso 1 1 calc R U . . .
H18B H -0.1151 -0.0226 0.1103 0.093 Uiso 1 1 calc R U . . .
C19 C 0.0577(3) -0.09743(16) 0.08885(17) 0.0900(8) Uani 1 1 d . . . . .
H19A H -0.0155 -0.1304 0.0556 0.135 Uiso 1 1 calc R U . . .
H19B H 0.1076 -0.0651 0.0527 0.135 Uiso 1 1 calc R U . . .
H19C H 0.1385 -0.1262 0.1227 0.135 Uiso 1 1 calc R U . . .

loop_
_atom_site_aniso_label
_atom_site_aniso_U_11
_atom_site_aniso_U_22
_atom_site_aniso_U_33
_atom_site_aniso_U_23
_atom_site_aniso_U_13
_atom_site_aniso_U_12
C1 0.0391(8) 0.0333(8) 0.0406(9) 0.0016(7) 0.0057(7) -0.0048(6)
N1 0.0869(11) 0.0370(8) 0.0426(8) -0.0039(6) 0.0220(8) 0.0157(7)
O1 0.0624(8) 0.0425(7) 0.0435(7) 0.0033(5) 0.0116(6) -0.0162(6)
S1 0.0682(3) 0.0518(3) 0.0379(2) -0.00034(19) 0.0137(2) 0.0037(2)
O1W 0.0808(10) 0.0668(9) 0.0555(8) -0.0076(7) 0.0130(7) 0.0076(7)
C2 0.0304(7) 0.0303(7) 0.0376(8) 0.0008(6) 0.0048(6) -0.0012(6)
N2 0.0575(8) 0.0323(7) 0.0371(7) -0.0025(6) 0.0091(6) 0.0087(6)
O2 0.0931(10) 0.0463(7) 0.0461(7) -0.0049(6) 0.0098(7) -0.0330(7)
O2W 0.0928(11) 0.0753(10) 0.0572(8) -0.0119(7) 0.0098(8) -0.0217(9)
C3 0.0443(9) 0.0370(8) 0.0341(8) 0.0000(7) 0.0084(7) -0.0062(7)
N3 0.1027(14) 0.0476(9) 0.0456(9) -0.0081(7) 0.0049(9) 0.0353(9)
C4 0.0465(9) 0.0348(8) 0.0351(8) -0.0054(6) 0.0063(7) -0.0091(7)
N4 0.0653(9) 0.0342(7) 0.0460(8) 0.0006(6) 0.0078(7) 0.0115(7)
C5 0.0409(8) 0.0364(8) 0.0409(9) -0.0045(7) 0.0079(7) 0.0013(7)
N5 0.0347(7) 0.0443(8) 0.0471(8) -0.0033(6) 0.0069(6) -0.0004(6)
C6 0.0474(9) 0.0313(8) 0.0430(9) -0.0032(7) 0.0077(7) 0.0020(7)
C8 0.0454(10) 0.0557(11) 0.0492(10) 0.0029(8) -0.0020(8) 0.0006(8)
C9 0.0812(15) 0.0773(15) 0.0556(12) 0.0143(11) 0.0031(11) -0.0086(12)
C10 0.116(2) 0.133(3) 0.124(3) 0.080(2) -0.005(2) 0.009(2)
C11 0.0354(8) 0.0500(10) 0.0515(10) -0.0041(8) 0.0019(7) -0.0013(7)
C12 0.0540(11) 0.0637(12) 0.0577(11) -0.0149(10) 0.0033(9) 0.0032(9)
C13 0.0684(13) 0.0609(12) 0.0604(12) -0.0140(10) 0.0040(10) -0.0043(10)
C14 0.0422(9) 0.0473(10) 0.0529(10) 0.0008(8) 0.0116(8) -0.0014(7)
C15 0.0663(13) 0.0664(14) 0.0828(15) 0.0214(12) 0.0162(11) 0.0120(11)
C16 0.0899(18) 0.0847(18) 0.105(2) 0.0427(16) 0.0178(16) 0.0020(14)
C17 0.0477(10) 0.0577(11) 0.0588(11) -0.0153(9) 0.0178(8) -0.0038(8)
C18 0.0682(14) 0.0844(16) 0.0832(16) -0.0370(13) 0.0221(12) -0.0197(12)
C19 0.0965(19) 0.0943(19) 0.0821(17) -0.0420(15) 0.0227(14) -0.0092(15)

loop_
_atom_type_symbol
_atom_type_description
_atom_type_scat_dispersion_real
_atom_type_scat_dispersion_imag
_atom_type_scat_source
C C 0.0033 0.0016 'International Tables Vol C Tables 4.2.6.8 and 6.1.1.4'
H H 0.0000 0.0000 'International Tables Vol C Tables 4.2.6.8 and 6.1.1.4'
N N 0.0061 0.0033 'International Tables Vol C Tables 4.2.6.8 and 6.1.1.4'
O O 0.0106 0.0060 'International Tables Vol C Tables 4.2.6.8 and 6.1.1.4'
S S 0.1246 0.1234 'International Tables Vol C Tables 4.2.6.8 and 6.1.1.4'

loop_
_geom_angle_atom_site_label_1
_geom_angle_atom_site_label_2
_geom_angle_atom_site_label_3
_geom_angle
_geom_angle_site_symmetry_1
_geom_angle_site_symmetry_3
O2 C1 O1 124.55(14) . .
O2 C1 C2 117.31(14) . .
O1 C1 C2 118.14(14) . .
C5 N1 H1A 120.0 . .
C5 N1 H1B 120.0 . .
H1A N1 H1B 120.0 . .
H1WA O1W H1WB 105.6 . .
C3 C2 C4 118.37(14) . .
C3 C2 C1 121.22(14) . .
C4 C2 C1 120.41(13) . .
C5 N2 C6 123.94(14) . .
H2WA O2W H2WB 97.3 . .
C2 C3 C4 120.65(14) . 3_676
C2 C3 H3A 119.7 . .
C4 C3 H3A 119.7 3_676 .
C6 N3 H3B 120.0 . .
C6 N3 H3C 120.0 . .
H3B N3 H3C 120.0 . .
C3 C4 C2 120.97(14) 3_676 .
C3 C4 H4A 119.5 3_676 .
C2 C4 H4A 119.5 . .
C6 N4 H4B 120.0 . .
C6 N4 H4C 120.0 . .
H4B N4 H4C 120.0 . .
N2 C5 N1 113.05(14) . .
N2 C5 S1 130.19(12) . .
N1 C5 S1 116.75(12) . .
C8 N5 C17 111.14(14) . .
C8 N5 C14 106.64(12) . .
C17 N5 C14 111.43(14) . .
C8 N5 C11 110.41(13) . .
C17 N5 C11 106.74(12) . .
C14 N5 C11 110.54(13) . .
N4 C6 N3 117.25(14) . .
N4 C6 N2 126.53(15) . .
N3 C6 N2 116.13(15) . .
N5 C8 C9 115.22(16) . .
N5 C8 H8A 108.5 . .
C9 C8 H8A 108.5 . .
N5 C8 H8B 108.5 . .
C9 C8 H8B 108.5 . .
H8A C8 H8B 107.5 . .
C10 C9 C8 111.6(2) . .
C10 C9 H9A 109.3 . .
C8 C9 H9A 109.3 . .
C10 C9 H9B 109.3 . .
C8 C9 H9B 109.3 . .
H9A C9 H9B 108.0 . .
C9 C10 H10A 109.5 . .
C9 C10 H10B 109.5 . .
H10A C10 H10B 109.5 . .
C9 C10 H10C 109.5 . .
H10A C10 H10C 109.5 . .
H10B C10 H10C 109.5 . .
C12 C11 N5 115.69(14) . .
C12 C11 H11A 108.4 . .
N5 C11 H11A 108.4 . .
C12 C11 H11B 108.4 . .
N5 C11 H11B 108.4 . .
H11A C11 H11B 107.4 . .
C13 C12 C11 111.29(16) . .
C13 C12 H12A 109.4 . .
C11 C12 H12A 109.4 . .
C13 C12 H12B 109.4 . .
C11 C12 H12B 109.4 . .
H12A C12 H12B 108.0 . .
C12 C13 H13A 109.5 . .
C12 C13 H13B 109.5 . .
H13A C13 H13B 109.5 . .
C12 C13 H13C 109.5 . .
H13A C13 H13C 109.5 . .
H13B C13 H13C 109.5 . .
C15 C14 N5 115.59(15) . .
C15 C14 H14A 108.4 . .
N5 C14 H14A 108.4 . .
C15 C14 H14B 108.4 . .
N5 C14 H14B 108.4 . .
H14A C14 H14B 107.4 . .
C16 C15 C14 111.07(19) . .
C16 C15 H15A 109.4 . .
C14 C15 H15A 109.4 . .
C16 C15 H15B 109.4 . .
C14 C15 H15B 109.4 . .
H15A C15 H15B 108.0 . .
C15 C16 H16A 109.5 . .
C15 C16 H16B 109.5 . .
H16A C16 H16B 109.5 . .
C15 C16 H16C 109.5 . .
H16A C16 H16C 109.5 . .
H16B C16 H16C 109.5 . .
C18 C17 N5 115.67(15) . .
C18 C17 H17A 108.4 . .
N5 C17 H17A 108.4 . .
C18 C17 H17B 108.4 . .
N5 C17 H17B 108.4 . .
H17A C17 H17B 107.4 . .
C19 C18 C17 110.61(19) . .
C19 C18 H18A 109.5 . .
C17 C18 H18A 109.5 . .
C19 C18 H18B 109.5 . .
C17 C18 H18B 109.5 . .
H18A C18 H18B 108.1 . .
C18 C19 H19A 109.5 . .
C18 C19 H19B 109.5 . .
H19A C19 H19B 109.5 . .
C18 C19 H19C 109.5 . .
H19A C19 H19C 109.5 . .
H19B C19 H19C 109.5 . .

loop_
_geom_bond_atom_site_label_1
_geom_bond_atom_site_label_2
_geom_bond_distance
_geom_bond_site_symmetry_2
C1 O2 1.253(2) .
C1 O1 1.2577(19) .
C1 C2 1.515(2) .
N1 C5 1.345(2) .
N1 H1A 0.8600 .
N1 H1B 0.8600 .
S1 C5 1.7162(17) .
O1W H1WA 0.8591 .
O1W H1WB 0.8561 .
C2 C3 1.385(2) .
C2 C4 1.392(2) .
N2 C5 1.344(2) .
N2 C6 1.350(2) .
O2W H2WA 0.8485 .
O2W H2WB 0.8500 .
C3 C4 1.386(2) 3_676
C3 H3A 0.9300 .
N3 C6 1.329(2) .
N3 H3B 0.8600 .
N3 H3C 0.8600 .
C4 C3 1.386(2) 3_676
C4 H4A 0.9300 .
N4 C6 1.320(2) .
N4 H4B 0.8600 .
N4 H4C 0.8600 .
N5 C8 1.517(2) .
N5 C17 1.519(2) .
N5 C14 1.522(2) .
N5 C11 1.525(2) .
C8 C9 1.520(3) .
C8 H8A 0.9700 .
C8 H8B 0.9700 .
C9 C10 1.484(4) .
C9 H9A 0.9700 .
C9 H9B 0.9700 .
C10 H10A 0.9600 .
C10 H10B 0.9600 .
C10 H10C 0.9600 .
C11 C12 1.511(3) .
C11 H11A 0.9700 .
C11 H11B 0.9700 .
C12 C13 1.502(3) .
C12 H12A 0.9700 .
C12 H12B 0.9700 .
C13 H13A 0.9600 .
C13 H13B 0.9600 .
C13 H13C 0.9600 .
C14 C15 1.514(3) .
C14 H14A 0.9700 .
C14 H14B 0.9700 .
C15 C16 1.501(3) .
C15 H15A 0.9700 .
C15 H15B 0.9700 .
C16 H16A 0.9600 .
C16 H16B 0.9600 .
C16 H16C 0.9600 .
C17 C18 1.513(3) .
C17 H17A 0.9700 .
C17 H17B 0.9700 .
C18 C19 1.505(3) .
C18 H18A 0.9700 .
C18 H18B 0.9700 .
C19 H19A 0.9600 .
C19 H19B 0.9600 .
C19 H19C 0.9600 .
